data_1551769
loop_
_publ_author_name
'HABIBI, Azizollah'
'LORI, Enayatollah Sheikhhosseini'

_publ_section_title
;
 Crystal Structure of
 2,3,7-Tris(cyclohexylimino)-3,4-dihydro-4-spirocycloheptan-2H-furo[3,4-b]pyran-5(7H)-one
;
_journal_name_full 'X-ray Structure Analysis Online'
_journal_page_first 9
_journal_paper_doi 10.2116/xraystruct.26.9
_journal_volume 26
_journal_year 2010
_chemical_formula_moiety 'C31 H45 N3 O3'
_chemical_formula_sum 'C31 H45 N3 O3'
_chemical_formula_weight 507.70
_space_group_IT_number 2
_space_group_name_Hall '-P 1'
_space_group_name_H-M_alt 'P -1'
_symmetry_cell_setting triclinic
_symmetry_space_group_name_Hall '-P 1'
_symmetry_space_group_name_H-M 'P -1'
_atom_sites_solution_hydrogens geom
_atom_sites_solution_primary direct
_atom_sites_solution_secondary difmap
_audit_creation_method SHELXL-97
_cell_angle_alpha 86.394(1)
_cell_angle_beta 81.052(1)
_cell_angle_gamma 85.002(2)
_cell_formula_units_Z 2
_cell_length_a 6.6634(3)
_cell_length_b 12.3296(6)
_cell_length_c 17.0338(8)
_cell_measurement_reflns_used 4644
_cell_measurement_temperature 100(2)
_cell_measurement_theta_max 30.43
_cell_measurement_theta_min 2.87
_cell_volume 1375.43(11)
_computing_cell_refinement 'APEX2 (Bruker, 2005)'
_computing_data_collection 'APEX2 (Bruker, 2005)'
_computing_data_reduction 'APEX2 (Bruker, 2005)'
_computing_molecular_graphics 'SHELXTL ver. 5.1 (Sheldrick, 1998)'
_computing_publication_material 'SHELXTL ver. 5.1 (Sheldrick, 1998)'
_computing_structure_refinement 'SHELXTL ver. 5.1 (Sheldrick, 1998)'
_computing_structure_solution 'SHELXTL ver. 5.1 (Sheldrick, 1998)'
_diffrn_ambient_temperature 100(2)
_diffrn_measured_fraction_theta_full 0.997
_diffrn_measured_fraction_theta_max 0.997
_diffrn_measurement_device_type 'Bruker SMART APEX II area detector'
_diffrn_measurement_method 'omega scans'
_diffrn_radiation_monochromator graphite
_diffrn_radiation_source 'fine-focus sealed tube'
_diffrn_radiation_type MoK\a
_diffrn_radiation_wavelength 0.71073
_diffrn_reflns_av_R_equivalents 0.0287
_diffrn_reflns_av_sigmaI/netI 0.0390
_diffrn_reflns_limit_h_max 9
_diffrn_reflns_limit_h_min -9
_diffrn_reflns_limit_k_max 16
_diffrn_reflns_limit_k_min -16
_diffrn_reflns_limit_l_max 23
_diffrn_reflns_limit_l_min -23
_diffrn_reflns_number 16875
_diffrn_reflns_theta_full 29.00
_diffrn_reflns_theta_max 29.00
_diffrn_reflns_theta_min 1.21
_exptl_absorpt_coefficient_mu 0.079
_exptl_absorpt_correction_type none
_exptl_crystal_colour colourless
_exptl_crystal_density_diffrn 1.226
_exptl_crystal_density_method 'not measured'
_exptl_crystal_description prism
_exptl_crystal_F_000 552
_exptl_crystal_size_max 0.44
_exptl_crystal_size_mid 0.12
_exptl_crystal_size_min 0.10
_refine_diff_density_max 0.591
_refine_diff_density_min -0.579
_refine_diff_density_rms 0.051
_refine_ls_extinction_method none
_refine_ls_goodness_of_fit_ref 1.023
_refine_ls_hydrogen_treatment constr
_refine_ls_matrix_type full
_refine_ls_number_parameters 334
_refine_ls_number_reflns 7286
_refine_ls_number_restraints 0
_refine_ls_restrained_S_all 1.023
_refine_ls_R_factor_all 0.0656
_refine_ls_R_factor_gt 0.0480
_refine_ls_shift/su_max 0.001
_refine_ls_shift/su_mean 0.000
_refine_ls_structure_factor_coef Fsqd
_refine_ls_weighting_details 'calc w=1/[\s^2^(Fo^2^)+(0.0589P)^2^+0.5092P] where P=(Fo^2^+2Fc^2^)/3'
_refine_ls_weighting_scheme calc
_refine_ls_wR_factor_gt 0.1143
_refine_ls_wR_factor_ref 0.1252
_reflns_number_gt 5663
_reflns_number_total 7286
_reflns_threshold_expression >2sigma(I)
_cod_data_source_file 26_9_1.cif
_cod_data_source_block hab1
_cod_depositor_comments
;
The following automatic conversions were performed:

'_symmetry_cell_setting' value 'Triclinic' changed to 'triclinic'
according to
/home/andrius/struct/COD-crude-data/automatic-downloads/current/J-STAGE/lib/dictionaries/cif_core.dic
dictionary named 'cif_core.dic' version 2.4.2 from 2011-04-26.

Automatic conversion script
Id: cif_fix_values 6524 2018-11-02 12:15:13Z antanas 
;
_cod_database_code 1551769

loop_
_symmetry_equiv_pos_as_xyz
'x, y, z'
'-x, -y, -z'

loop_
_atom_site_label
_atom_site_type_symbol
_atom_site_fract_x
_atom_site_fract_y
_atom_site_fract_z
_atom_site_U_iso_or_equiv
_atom_site_adp_type
_atom_site_occupancy
_atom_site_symmetry_multiplicity
_atom_site_calc_flag
_atom_site_refinement_flags
O1 O 0.81606(14) 0.89283(7) 0.01880(5) 0.01572(19) Uani 1 1 d .
O2 O 0.66648(15) 1.06288(8) 0.03286(6) 0.0200(2) Uani 1 1 d .
O3 O 0.55864(13) 0.72759(7) 0.17604(5) 0.01439(19) Uani 1 1 d .
N1 N 0.89894(16) 0.70425(9) 0.04286(6) 0.0148(2) Uani 1 1 d .
N2 N 0.30163(17) 0.69989(9) 0.28377(6) 0.0161(2) Uani 1 1 d .
N3 N 0.46302(16) 0.90620(9) 0.33247(6) 0.0154(2) Uani 1 1 d .
C1 C 0.67766(19) 0.97049(10) 0.05865(8) 0.0148(2) Uani 1 1 d .
C2 C 0.79257(19) 0.79134(10) 0.05905(7) 0.0137(2) Uani 1 1 d .
C3 C 0.62723(18) 0.81000(10) 0.12582(7) 0.0129(2) Uani 1 1 d .
C4 C 0.56477(18) 0.91590(10) 0.12935(7) 0.0133(2) Uani 1 1 d .
C5 C 0.42251(18) 0.76190(10) 0.24424(7) 0.0134(2) Uani 1 1 d .
C6 C 0.43488(18) 0.87842(10) 0.26486(7) 0.0133(2) Uani 1 1 d .
C7 C 0.40972(19) 0.96263(10) 0.19571(7) 0.0138(2) Uani 1 1 d .
C8 C 0.4623(2) 1.07754(11) 0.21467(8) 0.0190(3) Uani 1 1 d .
H8A H 0.5220 1.0697 0.2646 0.023 Uiso 1 1 calc R
H8B H 0.5705 1.1010 0.1719 0.023 Uiso 1 1 calc R
C9 C 0.2966(2) 1.16829(12) 0.22366(12) 0.0337(4) Uani 1 1 d .
H9A H 0.2413 1.1805 0.1728 0.040 Uiso 1 1 calc R
H9B H 0.3571 1.2358 0.2334 0.040 Uiso 1 1 calc R
C10 C 0.1205(3) 1.14883(19) 0.29045(15) 0.0566(7) Uani 1 1 d .
H10A H 0.1750 1.1074 0.3353 0.068 Uiso 1 1 calc R
H10B H 0.0593 1.2201 0.3098 0.068 Uiso 1 1 calc R
C11 C -0.0448(2) 1.08721(17) 0.26597(12) 0.0422(5) Uani 1 1 d .
H11A H -0.0965 1.1283 0.2204 0.051 Uiso 1 1 calc R
H11B H -0.1591 1.0857 0.3106 0.051 Uiso 1 1 calc R
C12 C 0.0183(2) 0.97093(13) 0.24263(9) 0.0259(3) Uani 1 1 d .
H12A H -0.1020 0.9390 0.2286 0.031 Uiso 1 1 calc R
H12B H 0.0586 0.9282 0.2896 0.031 Uiso 1 1 calc R
C13 C 0.19288(19) 0.95736(11) 0.17327(8) 0.0182(3) Uani 1 1 d .
H13A H 0.1719 1.0151 0.1316 0.022 Uiso 1 1 calc R
H13B H 0.1867 0.8863 0.1501 0.022 Uiso 1 1 calc R
C14 C 1.07615(19) 0.70609(10) -0.02066(7) 0.0146(2) Uani 1 1 d .
H14A H 1.0897 0.7822 -0.0437 0.018 Uiso 1 1 calc R
C15 C 1.2644(2) 0.66673(11) 0.01770(8) 0.0178(3) Uani 1 1 d .
H15A H 1.2806 0.7175 0.0586 0.021 Uiso 1 1 calc R
H15B H 1.2450 0.5939 0.0444 0.021 Uiso 1 1 calc R
C16 C 1.4566(2) 0.66019(11) -0.04418(8) 0.0183(3) Uani 1 1 d .
H16A H 1.4848 0.7344 -0.0664 0.022 Uiso 1 1 calc R
H16B H 1.5740 0.6300 -0.0183 0.022 Uiso 1 1 calc R
C17 C 1.4328(2) 0.58831(11) -0.11140(8) 0.0184(3) Uani 1 1 d .
H17A H 1.5550 0.5901 -0.1526 0.022 Uiso 1 1 calc R
H17B H 1.4224 0.5120 -0.0902 0.022 Uiso 1 1 calc R
C18 C 1.2437(2) 0.62633(12) -0.14907(8) 0.0192(3) Uani 1 1 d .
H18A H 1.2282 0.5756 -0.1902 0.023 Uiso 1 1 calc R
H18B H 1.2604 0.6996 -0.1754 0.023 Uiso 1 1 calc R
C19 C 1.0517(2) 0.63084(11) -0.08610(8) 0.0169(3) Uani 1 1 d .
H19A H 0.9317 0.6582 -0.1114 0.020 Uiso 1 1 calc R
H19B H 1.0286 0.5567 -0.0626 0.020 Uiso 1 1 calc R
C20 C 0.2872(2) 0.58904(11) 0.25885(8) 0.0175(3) Uani 1 1 d .
H20A H 0.3995 0.5712 0.2143 0.021 Uiso 1 1 calc R
C21 C 0.3055(2) 0.50808(11) 0.32974(9) 0.0221(3) Uani 1 1 d .
H21A H 0.3167 0.4330 0.3112 0.026 Uiso 1 1 calc R
H21B H 0.4321 0.5185 0.3510 0.026 Uiso 1 1 calc R
C22 C 0.1247(2) 0.52072(12) 0.39648(8) 0.0236(3) Uani 1 1 d .
H22A H 0.1396 0.4629 0.4387 0.028 Uiso 1 1 calc R
H22B H 0.1238 0.5921 0.4202 0.028 Uiso 1 1 calc R
C23 C -0.0766(2) 0.51336(12) 0.36569(8) 0.0227(3) Uani 1 1 d .
H23A H -0.0815 0.4396 0.3466 0.027 Uiso 1 1 calc R
H23B H -0.1912 0.5256 0.4095 0.027 Uiso 1 1 calc R
C24 C -0.0987(2) 0.59821(12) 0.29787(8) 0.0204(3) Uani 1 1 d .
H24A H -0.1059 0.6721 0.3182 0.025 Uiso 1 1 calc R
H24B H -0.2271 0.5903 0.2771 0.025 Uiso 1 1 calc R
C25 C 0.0805(2) 0.58512(11) 0.23059(8) 0.0195(3) Uani 1 1 d .
H25A H 0.0656 0.6439 0.1891 0.023 Uiso 1 1 calc R
H25B H 0.0772 0.5146 0.2062 0.023 Uiso 1 1 calc R
C26 C 0.4945(2) 0.82634(11) 0.39780(7) 0.0157(2) Uani 1 1 d .
H26A H 0.5270 0.7520 0.3766 0.019 Uiso 1 1 calc R
C27 C 0.6726(2) 0.85801(12) 0.43568(8) 0.0198(3) Uani 1 1 d .
H27A H 0.6456 0.9342 0.4521 0.024 Uiso 1 1 calc R
H27B H 0.7983 0.8539 0.3961 0.024 Uiso 1 1 calc R
C28 C 0.7043(2) 0.78254(13) 0.50816(9) 0.0256(3) Uani 1 1 d .
H28A H 0.7444 0.7075 0.4910 0.031 Uiso 1 1 calc R
H28B H 0.8161 0.8069 0.5332 0.031 Uiso 1 1 calc R
C29 C 0.5100(2) 0.78257(13) 0.56895(8) 0.0274(3) Uani 1 1 d .
H29A H 0.5316 0.7298 0.6137 0.033 Uiso 1 1 calc R
H29B H 0.4784 0.8558 0.5905 0.033 Uiso 1 1 calc R
C30 C 0.3307(2) 0.75220(14) 0.53119(9) 0.0277(3) Uani 1 1 d .
H30A H 0.2054 0.7571 0.5709 0.033 Uiso 1 1 calc R
H30B H 0.3560 0.6759 0.5150 0.033 Uiso 1 1 calc R
C31 C 0.2990(2) 0.82743(12) 0.45847(8) 0.0206(3) Uani 1 1 d .
H31A H 0.2595 0.9027 0.4754 0.025 Uiso 1 1 calc R
H31B H 0.1872 0.8031 0.4335 0.025 Uiso 1 1 calc R

loop_
_atom_site_aniso_label
_atom_site_aniso_U_11
_atom_site_aniso_U_22
_atom_site_aniso_U_33
_atom_site_aniso_U_23
_atom_site_aniso_U_13
_atom_site_aniso_U_12
O1 0.0161(4) 0.0140(4) 0.0156(4) 0.0013(3) 0.0011(3) -0.0008(3)
O2 0.0216(5) 0.0145(4) 0.0231(5) 0.0025(4) -0.0023(4) -0.0012(4)
O3 0.0157(4) 0.0129(4) 0.0129(4) -0.0003(3) 0.0023(3) -0.0004(3)
N1 0.0124(5) 0.0171(5) 0.0143(5) -0.0009(4) -0.0008(4) -0.0011(4)
N2 0.0159(5) 0.0159(5) 0.0161(5) -0.0025(4) 0.0002(4) -0.0024(4)
N3 0.0133(5) 0.0171(5) 0.0158(5) -0.0022(4) -0.0018(4) -0.0007(4)
C1 0.0123(6) 0.0158(6) 0.0165(6) -0.0013(5) -0.0028(5) -0.0004(5)
C2 0.0136(6) 0.0139(6) 0.0138(6) 0.0005(4) -0.0024(4) -0.0027(4)
C3 0.0122(5) 0.0147(6) 0.0120(5) 0.0008(4) -0.0025(4) -0.0016(4)
C4 0.0117(5) 0.0152(6) 0.0133(6) -0.0005(4) -0.0030(4) -0.0008(4)
C5 0.0117(5) 0.0166(6) 0.0119(5) -0.0025(4) -0.0017(4) 0.0006(4)
C6 0.0098(5) 0.0146(6) 0.0151(6) -0.0022(4) 0.0001(4) -0.0004(4)
C7 0.0130(5) 0.0136(6) 0.0147(6) -0.0015(4) -0.0020(4) -0.0001(4)
C8 0.0205(6) 0.0140(6) 0.0222(7) -0.0030(5) -0.0017(5) -0.0009(5)
C9 0.0240(8) 0.0178(7) 0.0607(11) -0.0091(7) -0.0101(8) 0.0023(6)
C10 0.0271(9) 0.0633(14) 0.0779(15) -0.0495(12) 0.0151(9) -0.0038(9)
C11 0.0160(7) 0.0607(12) 0.0493(11) -0.0310(9) 0.0064(7) -0.0001(7)
C12 0.0131(6) 0.0403(9) 0.0222(7) 0.0081(6) -0.0009(5) -0.0005(6)
C13 0.0129(6) 0.0211(6) 0.0211(6) -0.0040(5) -0.0042(5) 0.0010(5)
C14 0.0132(6) 0.0147(6) 0.0146(6) -0.0011(5) 0.0021(5) -0.0009(5)
C15 0.0148(6) 0.0232(7) 0.0157(6) -0.0039(5) -0.0023(5) -0.0018(5)
C16 0.0128(6) 0.0217(6) 0.0202(6) -0.0030(5) -0.0008(5) -0.0014(5)
C17 0.0168(6) 0.0163(6) 0.0207(6) -0.0043(5) 0.0020(5) 0.0007(5)
C18 0.0191(6) 0.0236(7) 0.0145(6) -0.0042(5) 0.0006(5) -0.0034(5)
C19 0.0146(6) 0.0213(6) 0.0148(6) -0.0018(5) -0.0015(5) -0.0025(5)
C20 0.0175(6) 0.0156(6) 0.0185(6) -0.0046(5) 0.0034(5) -0.0039(5)
C21 0.0193(7) 0.0178(6) 0.0286(7) 0.0008(5) -0.0039(6) -0.0005(5)
C22 0.0284(7) 0.0247(7) 0.0173(6) 0.0050(5) -0.0030(6) -0.0043(6)
C23 0.0213(7) 0.0252(7) 0.0202(7) -0.0003(5) 0.0038(5) -0.0066(6)
C24 0.0171(6) 0.0227(7) 0.0219(7) -0.0026(5) -0.0033(5) -0.0023(5)
C25 0.0247(7) 0.0201(6) 0.0144(6) -0.0016(5) -0.0016(5) -0.0069(5)
C26 0.0177(6) 0.0163(6) 0.0134(6) -0.0027(5) -0.0032(5) -0.0003(5)
C27 0.0182(6) 0.0249(7) 0.0170(6) -0.0021(5) -0.0049(5) -0.0009(5)
C28 0.0267(7) 0.0315(8) 0.0190(7) -0.0017(6) -0.0081(6) 0.0038(6)
C29 0.0339(8) 0.0334(8) 0.0141(6) 0.0003(6) -0.0042(6) 0.0021(7)
C30 0.0308(8) 0.0332(8) 0.0179(7) 0.0038(6) -0.0001(6) -0.0058(6)
C31 0.0174(6) 0.0270(7) 0.0166(6) -0.0010(5) -0.0008(5) -0.0012(5)

loop_
_atom_type_symbol
_atom_type_description
_atom_type_scat_dispersion_real
_atom_type_scat_dispersion_imag
_atom_type_scat_source
C C 0.0033 0.0016 'International Tables Vol C Tables 4.2.6.8 and 6.1.1.4'
H H 0.0000 0.0000 'International Tables Vol C Tables 4.2.6.8 and 6.1.1.4'
N N 0.0061 0.0033 'International Tables Vol C Tables 4.2.6.8 and 6.1.1.4'
O O 0.0106 0.0060 'International Tables Vol C Tables 4.2.6.8 and 6.1.1.4'

loop_
_geom_angle_atom_site_label_1
_geom_angle_atom_site_label_2
_geom_angle_atom_site_label_3
_geom_angle
C2 O1 C1 108.71(9)
C3 O3 C5 114.23(9)
C2 N1 C14 119.29(11)
C5 N2 C20 120.91(11)
C6 N3 C26 122.42(11)
O2 C1 O1 120.16(11)
O2 C1 C4 131.50(12)
O1 C1 C4 108.34(10)
N1 C2 O1 126.32(11)
N1 C2 C3 127.88(12)
O1 C2 C3 105.72(10)
C4 C3 O3 127.26(11)
C4 C3 C2 110.99(11)
O3 C3 C2 121.72(11)
C3 C4 C1 105.99(11)
C3 C4 C7 123.72(11)
C1 C4 C7 130.29(11)
N2 C5 O3 122.05(11)
N2 C5 C6 122.89(11)
O3 C5 C6 115.06(10)
N3 C6 C5 124.09(11)
N3 C6 C7 122.03(11)
C5 C6 C7 113.88(10)
C4 C7 C6 101.65(10)
C4 C7 C8 110.70(10)
C6 C7 C8 111.75(10)
C4 C7 C13 108.42(10)
C6 C7 C13 108.21(10)
C8 C7 C13 115.20(11)
C9 C8 C7 119.14(12)
C9 C8 H8A 107.5
C7 C8 H8A 107.5
C9 C8 H8B 107.5
C7 C8 H8B 107.5
H8A C8 H8B 107.0
C8 C9 C10 114.94(16)
C8 C9 H9A 108.5
C10 C9 H9A 108.5
C8 C9 H9B 108.5
C10 C9 H9B 108.5
H9A C9 H9B 107.5
C11 C10 C9 113.84(17)
C11 C10 H10A 108.8
C9 C10 H10A 108.8
C11 C10 H10B 108.8
C9 C10 H10B 108.8
H10A C10 H10B 107.7
C10 C11 C12 115.78(15)
C10 C11 H11A 108.3
C12 C11 H11A 108.3
C10 C11 H11B 108.3
C12 C11 H11B 108.3
H11A C11 H11B 107.4
C11 C12 C13 115.73(13)
C11 C12 H12A 108.3
C13 C12 H12A 108.3
C11 C12 H12B 108.3
C13 C12 H12B 108.3
H12A C12 H12B 107.4
C12 C13 C7 114.76(11)
C12 C13 H13A 108.6
C7 C13 H13A 108.6
C12 C13 H13B 108.6
C7 C13 H13B 108.6
H13A C13 H13B 107.6
N1 C14 C19 110.27(10)
N1 C14 C15 106.97(10)
C19 C14 C15 110.36(10)
N1 C14 H14A 109.7
C19 C14 H14A 109.7
C15 C14 H14A 109.7
C16 C15 C14 111.25(11)
C16 C15 H15A 109.4
C14 C15 H15A 109.4
C16 C15 H15B 109.4
C14 C15 H15B 109.4
H15A C15 H15B 108.0
C17 C16 C15 111.10(11)
C17 C16 H16A 109.4
C15 C16 H16A 109.4
C17 C16 H16B 109.4
C15 C16 H16B 109.4
H16A C16 H16B 108.0
C18 C17 C16 111.46(11)
C18 C17 H17A 109.3
C16 C17 H17A 109.3
C18 C17 H17B 109.3
C16 C17 H17B 109.3
H17A C17 H17B 108.0
C17 C18 C19 110.96(11)
C17 C18 H18A 109.4
C19 C18 H18A 109.4
C17 C18 H18B 109.4
C19 C18 H18B 109.4
H18A C18 H18B 108.0
C14 C19 C18 110.09(10)
C14 C19 H19A 109.6
C18 C19 H19A 109.6
C14 C19 H19B 109.6
C18 C19 H19B 109.6
H19A C19 H19B 108.2
N2 C20 C21 108.92(11)
N2 C20 C25 108.29(11)
C21 C20 C25 110.54(11)
N2 C20 H20A 109.7
C21 C20 H20A 109.7
C25 C20 H20A 109.7
C22 C21 C20 112.97(11)
C22 C21 H21A 109.0
C20 C21 H21A 109.0
C22 C21 H21B 109.0
C20 C21 H21B 109.0
H21A C21 H21B 107.8
C23 C22 C21 111.30(12)
C23 C22 H22A 109.4
C21 C22 H22A 109.4
C23 C22 H22B 109.4
C21 C22 H22B 109.4
H22A C22 H22B 108.0
C24 C23 C22 110.44(11)
C24 C23 H23A 109.6
C22 C23 H23A 109.6
C24 C23 H23B 109.6
C22 C23 H23B 109.6
H23A C23 H23B 108.1
C23 C24 C25 111.11(12)
C23 C24 H24A 109.4
C25 C24 H24A 109.4
C23 C24 H24B 109.4
C25 C24 H24B 109.4
H24A C24 H24B 108.0
C24 C25 C20 112.78(11)
C24 C25 H25A 109.0
C20 C25 H25A 109.0
C24 C25 H25B 109.0
C20 C25 H25B 109.0
H25A C25 H25B 107.8
N3 C26 C27 108.28(10)
N3 C26 C31 108.70(10)
C27 C26 C31 110.84(11)
N3 C26 H26A 109.7
C27 C26 H26A 109.7
C31 C26 H26A 109.7
C26 C27 C28 111.01(12)
C26 C27 H27A 109.4
C28 C27 H27A 109.4
C26 C27 H27B 109.4
C28 C27 H27B 109.4
H27A C27 H27B 108.0
C29 C28 C27 110.95(12)
C29 C28 H28A 109.4
C27 C28 H28A 109.4
C29 C28 H28B 109.4
C27 C28 H28B 109.4
H28A C28 H28B 108.0
C30 C29 C28 111.02(12)
C30 C29 H29A 109.4
C28 C29 H29A 109.4
C30 C29 H29B 109.4
C28 C29 H29B 109.4
H29A C29 H29B 108.0
C29 C30 C31 111.49(12)
C29 C30 H30A 109.3
C31 C30 H30A 109.3
C29 C30 H30B 109.3
C31 C30 H30B 109.3
H30A C30 H30B 108.0
C30 C31 C26 110.50(12)
C30 C31 H31A 109.5
C26 C31 H31A 109.5
C30 C31 H31B 109.5
C26 C31 H31B 109.5
H31A C31 H31B 108.1

loop_
_geom_bond_atom_site_label_1
_geom_bond_atom_site_label_2
_geom_bond_distance
O1 C2 1.3975(15)
O1 C1 1.4004(15)
O2 C1 1.1953(16)
O3 C3 1.3503(15)
O3 C5 1.4206(14)
N1 C2 1.2551(17)
N1 C14 1.4731(15)
N2 C5 1.2493(16)
N2 C20 1.4717(16)
N3 C6 1.2676(16)
N3 C26 1.4667(17)
C1 C4 1.4743(17)
C2 C3 1.4695(17)
C3 C4 1.3375(17)
C4 C7 1.5139(17)
C5 C6 1.5124(17)
C6 C7 1.5397(17)
C7 C8 1.5537(18)
C7 C13 1.5586(17)
C8 C9 1.500(2)
C8 H8A 0.9900
C8 H8B 0.9900
C9 C10 1.526(3)
C9 H9A 0.9900
C9 H9B 0.9900
C10 C11 1.514(3)
C10 H10A 0.9900
C10 H10B 0.9900
C11 C12 1.518(2)
C11 H11A 0.9900
C11 H11B 0.9900
C12 C13 1.5300(19)
C12 H12A 0.9900
C12 H12B 0.9900
C13 H13A 0.9900
C13 H13B 0.9900
C14 C19 1.5306(18)
C14 C15 1.5312(18)
C14 H14A 1.0000
C15 C16 1.5269(18)
C15 H15A 0.9900
C15 H15B 0.9900
C16 C17 1.5267(18)
C16 H16A 0.9900
C16 H16B 0.9900
C17 C18 1.5261(19)
C17 H17A 0.9900
C17 H17B 0.9900
C18 C19 1.5360(18)
C18 H18A 0.9900
C18 H18B 0.9900
C19 H19A 0.9900
C19 H19B 0.9900
C20 C21 1.5306(19)
C20 C25 1.5331(19)
C20 H20A 1.0000
C21 C22 1.527(2)
C21 H21A 0.9900
C21 H21B 0.9900
C22 C23 1.526(2)
C22 H22A 0.9900
C22 H22B 0.9900
C23 C24 1.525(2)
C23 H23A 0.9900
C23 H23B 0.9900
C24 C25 1.5263(19)
C24 H24A 0.9900
C24 H24B 0.9900
C25 H25A 0.9900
C25 H25B 0.9900
C26 C27 1.5256(18)
C26 C31 1.5315(18)
C26 H26A 1.0000
C27 C28 1.529(2)
C27 H27A 0.9900
C27 H27B 0.9900
C28 C29 1.527(2)
C28 H28A 0.9900
C28 H28B 0.9900
C29 C30 1.526(2)
C29 H29A 0.9900
C29 H29B 0.9900
C30 C31 1.530(2)
C30 H30A 0.9900
C30 H30B 0.9900
C31 H31A 0.9900
C31 H31B 0.9900

loop_
_geom_torsion_atom_site_label_1
_geom_torsion_atom_site_label_2
_geom_torsion_atom_site_label_3
_geom_torsion_atom_site_label_4
_geom_torsion
C2 O1 C1 O2 -177.48(12)
C2 O1 C1 C4 1.81(13)
C14 N1 C2 O1 4.50(19)
C14 N1 C2 C3 -171.69(12)
C1 O1 C2 N1 -175.70(12)
C1 O1 C2 C3 1.18(13)
C5 O3 C3 C4 -7.73(18)
C5 O3 C3 C2 170.31(11)
N1 C2 C3 C4 172.69(13)
O1 C2 C3 C4 -4.13(14)
N1 C2 C3 O3 -5.6(2)
O1 C2 C3 O3 177.54(10)
O3 C3 C4 C1 -176.66(11)
C2 C3 C4 C1 5.12(14)
O3 C3 C4 C7 3.9(2)
C2 C3 C4 C7 -174.33(11)
O2 C1 C4 C3 174.85(14)
O1 C1 C4 C3 -4.34(14)
O2 C1 C4 C7 -5.7(2)
O1 C1 C4 C7 175.07(11)
C20 N2 C5 O3 -3.21(19)
C20 N2 C5 C6 176.60(11)
C3 O3 C5 N2 158.90(12)
C3 O3 C5 C6 -20.93(14)
C26 N3 C6 C5 2.36(19)
C26 N3 C6 C7 -177.73(11)
N2 C5 C6 N3 54.29(19)
O3 C5 C6 N3 -125.89(13)
N2 C5 C6 C7 -125.62(13)
O3 C5 C6 C7 54.20(14)
C3 C4 C7 C6 25.79(15)
C1 C4 C7 C6 -153.53(12)
C3 C4 C7 C8 144.63(12)
C1 C4 C7 C8 -34.69(17)
C3 C4 C7 C13 -88.10(14)
C1 C4 C7 C13 92.58(15)
N3 C6 C7 C4 128.52(12)
C5 C6 C7 C4 -51.57(12)
N3 C6 C7 C8 10.43(16)
C5 C6 C7 C8 -169.66(10)
N3 C6 C7 C13 -117.43(13)
C5 C6 C7 C13 62.48(13)
C4 C7 C8 C9 133.56(14)
C6 C7 C8 C9 -113.91(15)
C13 C7 C8 C9 10.12(18)
C7 C8 C9 C10 60.6(2)
C8 C9 C10 C11 -86.7(2)
C9 C10 C11 C12 64.5(3)
C10 C11 C12 C13 -58.8(2)
C11 C12 C13 C7 79.67(16)
C4 C7 C13 C12 163.58(11)
C6 C7 C13 C12 54.09(15)
C8 C7 C13 C12 -71.77(15)
C2 N1 C14 C19 -120.42(13)
C2 N1 C14 C15 119.55(12)
N1 C14 C15 C16 177.21(10)
C19 C14 C15 C16 57.25(14)
C14 C15 C16 C17 -55.41(15)
C15 C16 C17 C18 54.66(15)
C16 C17 C18 C19 -55.81(15)
N1 C14 C19 C18 -175.77(10)
C15 C14 C19 C18 -57.81(14)
C17 C18 C19 C14 57.29(14)
C5 N2 C20 C21 129.28(13)
C5 N2 C20 C25 -110.46(13)
N2 C20 C21 C22 67.11(14)
C25 C20 C21 C22 -51.75(15)
C20 C21 C22 C23 54.69(16)
C21 C22 C23 C24 -56.36(16)
C22 C23 C24 C25 56.76(15)
C23 C24 C25 C20 -55.48(15)
N2 C20 C25 C24 -67.09(14)
C21 C20 C25 C24 52.15(15)
C6 N3 C26 C27 134.65(12)
C6 N3 C26 C31 -104.85(13)
N3 C26 C27 C28 176.00(11)
C31 C26 C27 C28 56.85(15)
C26 C27 C28 C29 -56.38(16)
C27 C28 C29 C30 55.60(17)
C28 C29 C30 C31 -55.69(17)
C29 C30 C31 C26 55.92(16)
N3 C26 C31 C30 -175.23(11)
C27 C26 C31 C30 -56.33(15)
